data_2000218
loop_
_publ_author_name
'Fitzgerald, L. J.'
'Gallucci, J. C.'
'Gerkin, R. E.'
'Rawal, V. H.'

_publ_section_title
;
 Structure of 4-dibenzofurancarboxaldehyde, C~13~H~8~O~2~
;
_journal_issue 10
_journal_name_full 'Acta Crystallographica Section C'
_journal_page_first 2134
_journal_page_last 2137
_journal_paper_doi 10.1107/S0108270191003384
_journal_volume 47
_journal_year 1991
_chemical_formula_sum 'C13 H8 O2'
_chemical_formula_weight 196.21
_space_group_IT_number 14
_space_group_name_Hall '-P 2yn'
_space_group_name_H-M_alt 'P 1 21/n 1'
_symmetry_cell_setting monoclinic
_symmetry_space_group_name_Hall '-P 2yn'
_symmetry_space_group_name_H-M 'P 1 21/n 1'
_cell_angle_alpha 90
_cell_angle_beta 95.690(10)
_cell_angle_gamma 90
_cell_formula_units_Z 4
_cell_length_a 6.5890(10)
_cell_length_b 9.784(2)
_cell_length_c 14.394(2)
_cell_volume 923.4(3)
_diffrn_radiation_type Mo
_diffrn_radiation_wavelength 0.71073
_exptl_absorpt_coefficient_mu 0.089
_exptl_crystal_density_diffrn 1.41
_exptl_crystal_F_000 408
_cod_data_source_file st0505.cif
_cod_data_source_block st0505a
_cod_original_sg_symbol_H-M P121/n1
_cod_original_formula_sum C13H8O2
_cod_database_code 2000218

loop_
_space_group_symop_id
_space_group_symop_operation_xyz
1 x,y,z
2 -x+1/2,y+1/2,-z+1/2
3 -x,-y,-z
4 x+1/2,-y+1/2,z+1/2

loop_
_atom_site_label
_atom_site_fract_x
_atom_site_fract_y
_atom_site_fract_z
O1 .7689(3) .1331(2) .97410(10)
O2 .7432(5) .3132(3) 1.1344(2)
C1 1.2468(5) .2268(4) .8909(2)
C2 1.3188(6) .3245(4) .9543(3)
C3 1.2079(6) .3615(4) 1.0271(3)
C4 1.0178(5) .3043(4) 1.0391(2)
C6 .6121(5) -.0481(4) .8735(2)
C7 .6364(6) -.1279(4) .7961(2)
C8 .8072(5) -.1154(4) .7470(2)
C9 .9591(6) -.0232(4) .7733(2)
C10 .9380(5) .0598(3) .8510(2)
C11 .7654(5) .0440(3) .8984(2)
C12 .9498(5) .2044(3) .9744(2)
C13 1.0599(5) .1643(3) .9011(2)
C14 .9089(7) .3499(4) 1.1180(3)
H1 1.329(4) .200(3) .839(2)
H2 1.454(5) .370(3) .951(2)
H3 1.258(5) .431(3) 1.071(2)
H6 .499(5) -.056(3) .908(2)
H7 .533(5) -.194(3) .778(2)
H8 .816(5) -.173(3) .691(2)
H9 1.075(5) -.011(3) .739(2)
H14 .980(6) .420(4) 1.161(3)
